data_4068880
loop_
_publ_author_name
'Dzik, Wojciech I.'
'Smits, Jan M. M.'
'Reek, Joost N. H.'
'de Bruin, Bas'

_publ_contact_author
;
        Dr. B. de Bruin
        Department of Homogeneous Catalysis
        Van 't Hoff Institute for Molecular Sciences
        University of Amsterdam
        Nieuwe Achtergracht 166
        1018 WV Amsterdam
        The Netherlands
;
_publ_section_title
;
 Activation of Carbon Monoxide by (Me3tpa)Rh and (Me3tpa)Ir
;
_journal_issue 6
_journal_name_full Organometallics
_journal_page_first 1631
_journal_paper_doi 10.1021/om801142y
_journal_volume 28
_journal_year 2009
_chemical_formula_sum 'C22 H26 F6 Ir N4 O P'
_chemical_formula_weight 699.64
_chemical_name_systematic
;
 ?
;
_space_group_IT_number 2
_symmetry_cell_setting triclinic
_symmetry_space_group_name_Hall '-P 1'
_symmetry_space_group_name_H-M 'P -1'
_atom_sites_solution_hydrogens geom
_atom_sites_solution_primary direct
_atom_sites_solution_secondary difmap
_audit_creation_date 2006-07-27
_audit_creation_method 'SHELXL, adapted and expanded'
_cell_angle_alpha 109.290(6)
_cell_angle_beta 110.719(5)
_cell_angle_gamma 101.645(5)
_cell_formula_units_Z 2
_cell_length_a 10.9728(7)
_cell_length_b 11.6245(10)
_cell_length_c 11.7703(10)
_cell_measurement_reflns_used 448
_cell_measurement_temperature 208(2)
_cell_measurement_theta_max 27.500
_cell_measurement_theta_min 2.130
_cell_volume 1236.0(2)
_computing_data_collection
;
Nonius "Collect" program suite (Nonius, 1999)
;
_computing_data_reduction
;
Nonius "EvalCCD" program suite (Duisenberg, 1998)
;
_computing_molecular_graphics
;
PLATON (Spek, 2003)
;
_computing_structure_refinement 'SHELXL-97 (Sheldrick, 1997)'
_computing_structure_solution
;
DIRDIF (Beurskens et al., 1996),
PATTY (Beurskens et al., 1987)
;
_diffrn_ambient_temperature 208(2)
_diffrn_detector_area_resol_mean 18.4
_diffrn_measured_fraction_theta_full 0.992
_diffrn_measured_fraction_theta_max 0.984
_diffrn_measurement_device 'Nonius KappaCCD'
_diffrn_measurement_method 'area detector \f and \w scan'
_diffrn_radiation_monochromator graphite
_diffrn_radiation_source 'fine-focus sealed tube'
_diffrn_radiation_type MoK\a
_diffrn_radiation_wavelength 0.71073
_diffrn_reflns_av_R_equivalents 0.0241
_diffrn_reflns_av_sigmaI/netI 0.0186
_diffrn_reflns_limit_h_max 14
_diffrn_reflns_limit_h_min -13
_diffrn_reflns_limit_k_max 15
_diffrn_reflns_limit_k_min -15
_diffrn_reflns_limit_l_max 15
_diffrn_reflns_limit_l_min -15
_diffrn_reflns_number 29328
_diffrn_reflns_theta_full 25.00
_diffrn_reflns_theta_max 27.50
_diffrn_reflns_theta_min 2.13
_diffrn_standards_decay_% 0.000
_diffrn_standards_interval_time 0
_diffrn_standards_number 0
_exptl_absorpt_coefficient_mu 5.534
_exptl_absorpt_correction_T_max 0.5175
_exptl_absorpt_correction_T_min 0.3809
_exptl_absorpt_correction_type multi-scan
_exptl_absorpt_process_details 'SADABS multiscan (Sheldrick, 1996)'
_exptl_crystal_colour 'translucent colourless'
_exptl_crystal_density_diffrn 1.880
_exptl_crystal_density_method 'not measured'
_exptl_crystal_description 'rough fragment'
_exptl_crystal_F_000 680
_exptl_crystal_size_max 0.28
_exptl_crystal_size_mid 0.23
_exptl_crystal_size_min 0.12
_refine_diff_density_max 1.582
_refine_diff_density_min -0.551
_refine_diff_density_rms 0.101
_refine_ls_extinction_method none
_refine_ls_goodness_of_fit_all 1.181
_refine_ls_goodness_of_fit_ref 1.181
_refine_ls_hydrogen_treatment mixed
_refine_ls_matrix_type full
_refine_ls_number_parameters 319
_refine_ls_number_reflns 5594
_refine_ls_number_restraints 0
_refine_ls_restrained_S_all 1.181
_refine_ls_R_factor_all 0.0269
_refine_ls_R_factor_gt 0.0228
_refine_ls_R_factor_obs 0.0228
_refine_ls_shift/esd_max 0.001
_refine_ls_shift/esd_mean 0.000
_refine_ls_shift/su_max 0.001
_refine_ls_shift/su_mean 0.000
_refine_ls_structure_factor_coef Fsqd
_refine_ls_weighting_details
;
w=1/[\s^2^(Fo^2^)+(0.0265P)^2^+1.3394P] where P=(Fo^2^+2Fc^2^)/3
;
_refine_ls_weighting_scheme calc
_refine_ls_wR_factor_all 0.0578
_refine_ls_wR_factor_gt 0.0560
_refine_ls_wR_factor_obs 0.0560
_refine_ls_wR_factor_ref 0.0578
_reflns_number_gt 5205
_reflns_number_observed 5205
_reflns_number_total 5594
_reflns_observed_criterion >2sigma(I)
_reflns_threshold_expression >2sigma(I)
_cod_data_source_file om801142y_si_001.cif
_cod_data_source_block WOJ09
_cod_depositor_comments
;
The following automatic conversions were performed:
'_publ_contact_autor' tag replaced with '_publ_contact_author'.

Automatic conversion script
Id: cif_correct_tags 1440 2010-10-19 06:21:57Z saulius 

The following automatic conversions were performed:

'_geom_bond_publ_flag' value 'Y' changed to 'y' according to
/home/saulius/struct/CIF-dictionaries/cif_core.dic dictionary named
'cif_core.dic' version 2.4.2 from 2011-04-26 (38
times).

'_geom_angle_publ_flag' value 'Y' changed to 'y' according
to /home/saulius/struct/CIF-dictionaries/cif_core.dic dictionary
named 'cif_core.dic' version 2.4.2 from 2011-04-26 (65 times).

Automatic conversion script
Id: cif_fix_values 1715 2011-07-08 13:25:40Z adriana 
;
_cod_original_cell_volume 1236.02(17)
_cod_database_code 4068880

loop_
_symmetry_equiv_pos_as_xyz
'x, y, z'
'-x, -y, -z'

loop_
_atom_site_label
_atom_site_type_symbol
_atom_site_fract_x
_atom_site_fract_y
_atom_site_fract_z
_atom_site_U_iso_or_equiv
_atom_site_adp_type
_atom_site_occupancy
_atom_site_calc_flag
_atom_site_refinement_flags
Ir1 Ir 0.083765(13) 0.233455(11) 0.124111(12) 0.02873(5) Uani 1 d .
H1 H -0.0364 0.0999 0.0379 0.043 Uiso 1 d .
H2 H 0.1261 0.2113 0.0153 0.043 Uiso 1 d .
C1 C -0.0292(4) 0.3052(4) 0.0382(4) 0.0394(8) Uani 1 d .
O1 O -0.0986(4) 0.3459(3) -0.0222(3) 0.0589(8) Uani 1 d .
N1 N 0.2014(3) 0.1270(3) 0.1994(3) 0.0312(6) Uani 1 d .
N2 N -0.0230(5) 0.4734(4) 0.3147(4) 0.0526(9) Uani 1 d .
N3 N 0.2491(3) 0.4180(3) 0.2822(3) 0.0317(6) Uani 1 d .
N4 N 0.0468(3) 0.2420(3) 0.2981(3) 0.0347(6) Uani 1 d .
C11 C 0.0436(4) 0.1127(4) 0.2976(5) 0.0437(9) Uani 1 d .
H11A H 0.0516 0.1153 0.3841 0.052 Uiso 1 calc R
H11B H -0.0458 0.0446 0.2257 0.052 Uiso 1 calc R
C12 C 0.1604(4) 0.0805(3) 0.2755(4) 0.0372(8) Uani 1 d .
C13 C 0.2165(5) 0.0016(4) 0.3254(4) 0.0493(10) Uani 1 d .
H13 H 0.1864 -0.0280 0.3796 0.059 Uiso 1 calc R
C14 C 0.3170(5) -0.0329(4) 0.2947(5) 0.0550(11) Uani 1 d .
H14 H 0.3565 -0.0874 0.3266 0.066 Uiso 1 calc R
C15 C 0.3588(4) 0.0132(4) 0.2170(4) 0.0499(10) Uani 1 d .
H15 H 0.4272 -0.0106 0.1947 0.060 Uiso 1 calc R
C16 C 0.3024(4) 0.0944(4) 0.1704(4) 0.0384(8) Uani 1 d .
C17 C 0.3538(5) 0.1498(5) 0.0920(5) 0.0550(11) Uani 1 d .
H17A H 0.2768 0.1243 0.0048 0.083 Uiso 1 calc R
H17B H 0.4248 0.1170 0.0790 0.083 Uiso 1 calc R
H17C H 0.3936 0.2443 0.1411 0.083 Uiso 1 calc R
C21 C -0.0880(5) 0.2525(5) 0.2937(6) 0.0576(12) Uani 1 d .
H21A H -0.0842 0.2672 0.3820 0.069 Uiso 1 calc R
H21B H -0.1633 0.1687 0.2268 0.069 Uiso 1 calc R
C22 C -0.1248(5) 0.3590(5) 0.2598(5) 0.0525(11) Uani 1 d .
C23 C -0.2627(6) 0.3319(6) 0.1765(7) 0.0729(15) Uani 1 d .
H23 H -0.3307 0.2486 0.1395 0.088 Uiso 1 calc R
C24 C -0.2976(8) 0.4295(8) 0.1495(7) 0.087(2) Uani 1 d .
H24 H -0.3905 0.4145 0.0932 0.105 Uiso 1 calc R
C25 C -0.1978(8) 0.5470(6) 0.2041(6) 0.0759(18) Uani 1 d .
H25 H -0.2212 0.6157 0.1886 0.091 Uiso 1 calc R
C26 C -0.0596(7) 0.5674(5) 0.2838(5) 0.0644(14) Uani 1 d .
C27 C 0.0586(9) 0.6926(5) 0.3392(7) 0.099(2) Uani 1 d .
H27A H 0.0748 0.7012 0.2661 0.149 Uiso 1 calc R
H27B H 0.1424 0.6922 0.4046 0.149 Uiso 1 calc R
H27C H 0.0352 0.7655 0.3828 0.149 Uiso 1 calc R
C31 C 0.1686(4) 0.3462(4) 0.4249(4) 0.0413(8) Uani 1 d .
H31A H 0.2265 0.3049 0.4692 0.050 Uiso 1 calc R
H31B H 0.1340 0.3912 0.4860 0.050 Uiso 1 calc R
C32 C 0.2584(4) 0.4456(3) 0.4053(3) 0.0385(8) Uani 1 d .
C33 C 0.3520(6) 0.5630(5) 0.5159(5) 0.0734(16) Uani 1 d .
H33 H 0.3578 0.5805 0.6019 0.088 Uiso 1 calc R
C34 C 0.4351(7) 0.6523(5) 0.4982(6) 0.097(2) Uani 1 d .
H34 H 0.4990 0.7323 0.5722 0.117 Uiso 1 calc R
C35 C 0.4254(6) 0.6256(5) 0.3732(6) 0.0759(17) Uani 1 d .
H35 H 0.4828 0.6872 0.3607 0.091 Uiso 1 calc R
C36 C 0.3318(4) 0.5088(4) 0.2650(4) 0.0441(9) Uani 1 d .
C37 C 0.3149(5) 0.4819(5) 0.1266(5) 0.0594(12) Uani 1 d .
H37A H 0.3268 0.3999 0.0875 0.089 Uiso 1 calc R
H37B H 0.3847 0.5520 0.1313 0.089 Uiso 1 calc R
H37C H 0.2224 0.4763 0.0708 0.089 Uiso 1 calc R
P1 P 0.30858(11) 0.12175(10) 0.71841(11) 0.0422(2) Uani 1 d .
F1 F 0.2111(4) 0.1537(3) 0.7865(3) 0.0727(8) Uani 1 d .
F2 F 0.4006(4) 0.0863(5) 0.6455(4) 0.1011(13) Uani 1 d .
F3 F 0.4308(5) 0.2423(5) 0.8365(4) 0.153(2) Uani 1 d .
F4 F 0.3454(4) 0.0351(4) 0.7955(4) 0.0953(12) Uani 1 d .
F5 F 0.1787(4) -0.0017(3) 0.5972(4) 0.1025(13) Uani 1 d .
F6 F 0.2691(4) 0.2047(3) 0.6383(3) 0.0791(9) Uani 1 d .

loop_
_atom_site_aniso_label
_atom_site_aniso_U_11
_atom_site_aniso_U_22
_atom_site_aniso_U_33
_atom_site_aniso_U_23
_atom_site_aniso_U_13
_atom_site_aniso_U_12
Ir1 0.02890(7) 0.02483(7) 0.02241(7) 0.00620(5) 0.00691(5) 0.00641(5)
C1 0.042(2) 0.0359(18) 0.0298(18) 0.0093(15) 0.0107(16) 0.0137(16)
O1 0.067(2) 0.070(2) 0.0483(18) 0.0317(16) 0.0200(16) 0.0422(18)
N1 0.0314(15) 0.0268(13) 0.0235(13) 0.0050(11) 0.0071(12) 0.0075(11)
N2 0.081(3) 0.047(2) 0.053(2) 0.0289(17) 0.043(2) 0.034(2)
N3 0.0285(14) 0.0303(13) 0.0276(14) 0.0127(11) 0.0087(12) 0.0015(11)
N4 0.0389(16) 0.0312(14) 0.0472(18) 0.0228(13) 0.0281(15) 0.0124(13)
C11 0.047(2) 0.0343(18) 0.065(3) 0.0319(19) 0.032(2) 0.0120(16)
C12 0.041(2) 0.0275(16) 0.0357(19) 0.0120(14) 0.0132(16) 0.0084(15)
C13 0.060(3) 0.039(2) 0.050(2) 0.0252(18) 0.021(2) 0.0177(19)
C14 0.063(3) 0.050(2) 0.053(3) 0.027(2) 0.017(2) 0.031(2)
C15 0.044(2) 0.054(2) 0.044(2) 0.0147(19) 0.0129(19) 0.026(2)
C16 0.0364(19) 0.0407(19) 0.0261(17) 0.0069(14) 0.0088(15) 0.0141(16)
C17 0.049(3) 0.079(3) 0.054(3) 0.034(2) 0.031(2) 0.034(2)
C21 0.051(3) 0.064(3) 0.101(4) 0.055(3) 0.056(3) 0.030(2)
C22 0.066(3) 0.067(3) 0.068(3) 0.043(2) 0.052(3) 0.043(2)
C23 0.061(3) 0.096(4) 0.101(4) 0.058(4) 0.055(3) 0.046(3)
C24 0.098(5) 0.133(6) 0.094(5) 0.073(5) 0.065(4) 0.084(5)
C25 0.131(5) 0.091(4) 0.064(3) 0.050(3) 0.064(4) 0.087(4)
C26 0.121(5) 0.052(3) 0.048(3) 0.027(2) 0.053(3) 0.050(3)
C27 0.177(8) 0.046(3) 0.077(4) 0.030(3) 0.058(5) 0.036(4)
C31 0.059(2) 0.0377(18) 0.0285(18) 0.0148(15) 0.0232(18) 0.0141(18)
C32 0.043(2) 0.0343(17) 0.0237(17) 0.0105(14) 0.0078(15) 0.0039(15)
C33 0.087(4) 0.051(3) 0.028(2) 0.0053(19) -0.001(2) -0.008(3)
C34 0.088(4) 0.053(3) 0.059(4) 0.007(3) -0.013(3) -0.034(3)
C35 0.054(3) 0.054(3) 0.078(4) 0.032(3) 0.006(3) -0.020(2)
C36 0.034(2) 0.044(2) 0.052(2) 0.0290(19) 0.0156(18) 0.0030(16)
C37 0.070(3) 0.069(3) 0.073(3) 0.052(3) 0.048(3) 0.024(3)
P1 0.0457(6) 0.0450(5) 0.0494(6) 0.0299(5) 0.0280(5) 0.0148(5)
F1 0.104(2) 0.082(2) 0.082(2) 0.0513(17) 0.069(2) 0.0546(19)
F2 0.105(3) 0.187(4) 0.131(3) 0.124(3) 0.097(3) 0.108(3)
F3 0.118(4) 0.148(4) 0.069(2) 0.034(2) -0.005(2) -0.078(3)
F4 0.142(3) 0.131(3) 0.131(3) 0.111(3) 0.107(3) 0.100(3)
F5 0.105(3) 0.079(2) 0.079(2) 0.0072(18) 0.050(2) -0.020(2)
F6 0.124(3) 0.090(2) 0.083(2) 0.0676(19) 0.067(2) 0.064(2)

loop_
_atom_type_symbol
_atom_type_description
_atom_type_scat_dispersion_real
_atom_type_scat_dispersion_imag
_atom_type_scat_source
C C 0.0033 0.0016 'International Tables Vol C Tables 4.2.6.8 and 6.1.1.4'
H H 0.0000 0.0000 'International Tables Vol C Tables 4.2.6.8 and 6.1.1.4'
N N 0.0061 0.0033 'International Tables Vol C Tables 4.2.6.8 and 6.1.1.4'
O O 0.0106 0.0060 'International Tables Vol C Tables 4.2.6.8 and 6.1.1.4'
P P 0.1023 0.0942 'International Tables Vol C Tables 4.2.6.8 and 6.1.1.4'
F F 0.0171 0.0103 'International Tables Vol C Tables 4.2.6.8 and 6.1.1.4'
Ir Ir -1.4442 7.9887 'International Tables Vol C Tables 4.2.6.8 and 6.1.1.4'

loop_
_geom_angle_atom_site_label_1
_geom_angle_atom_site_label_2
_geom_angle_atom_site_label_3
_geom_angle
_geom_angle_publ_flag
C1 Ir1 N1 172.40(13) y
C1 Ir1 N3 96.35(14) y
N1 Ir1 N3 90.68(10) y
C1 Ir1 N4 106.90(14) y
N1 Ir1 N4 77.16(11) y
N3 Ir1 N4 79.58(11) y
O1 C1 Ir1 175.7(3) y
C12 N1 C16 118.4(3) y
C12 N1 Ir1 114.1(2) y
C16 N1 Ir1 127.3(2) y
C22 N2 C26 116.3(5) y
C32 N3 C36 119.0(3) y
C32 N3 Ir1 114.0(2) y
C36 N3 Ir1 126.7(3) y
C31 N4 C21 111.4(3) y
C31 N4 C11 108.3(3) y
C21 N4 C11 105.8(3) y
C31 N4 Ir1 109.3(2) y
C21 N4 Ir1 117.8(3) y
C11 N4 Ir1 103.6(2) y
C12 C11 N4 110.4(3) y
N1 C12 C13 122.9(4) y
N1 C12 C11 116.2(3) y
C13 C12 C11 120.8(4) y
C14 C13 C12 118.8(4) y
C15 C14 C13 118.8(4) y
C14 C15 C16 121.2(4) y
N1 C16 C15 119.9(4) y
N1 C16 C17 119.3(3) y
C15 C16 C17 120.8(4) y
N4 C21 C22 115.5(3) y
N2 C22 C23 124.5(4) y
N2 C22 C21 117.7(4) y
C23 C22 C21 117.8(5) y
C24 C23 C22 118.1(6) y
C25 C24 C23 119.2(6) y
C24 C25 C26 120.1(5) y
N2 C26 C25 121.7(5) y
N2 C26 C27 115.3(5) y
C25 C26 C27 123.0(5) y
N4 C31 C32 114.7(3) y
N3 C32 C33 121.5(4) y
N3 C32 C31 119.2(3) y
C33 C32 C31 119.2(4) y
C34 C33 C32 119.1(5) y
C33 C34 C35 119.7(5) y
C34 C35 C36 120.1(5) y
N3 C36 C35 120.5(4) y
N3 C36 C37 119.1(4) y
C35 C36 C37 120.4(4) y
F3 P1 F2 92.2(3) y
F3 P1 F6 90.6(2) y
F2 P1 F6 87.86(17) y
F3 P1 F1 89.8(3) y
F2 P1 F1 177.8(2) y
F6 P1 F1 91.58(16) y
F3 P1 F5 178.3(3) y
F2 P1 F5 89.4(2) y
F6 P1 F5 89.0(2) y
F1 P1 F5 88.5(2) y
F3 P1 F4 90.9(3) y
F2 P1 F4 91.86(17) y
F6 P1 F4 178.5(2) y
F1 P1 F4 88.65(16) y
F5 P1 F4 89.5(2) y

loop_
_geom_bond_atom_site_label_1
_geom_bond_atom_site_label_2
_geom_bond_distance
_geom_bond_publ_flag
Ir1 C1 1.828(4) y
Ir1 N1 2.131(3) y
Ir1 N3 2.182(3) y
Ir1 N4 2.200(3) y
C1 O1 1.138(5) y
N1 C12 1.343(5) y
N1 C16 1.357(5) y
N2 C22 1.325(6) y
N2 C26 1.350(5) y
N3 C32 1.337(5) y
N3 C36 1.365(4) y
N4 C31 1.490(5) y
N4 C21 1.493(5) y
N4 C11 1.495(4) y
C11 C12 1.488(5) y
C12 C13 1.376(5) y
C13 C14 1.369(6) y
C14 C15 1.362(7) y
C15 C16 1.383(5) y
C16 C17 1.482(6) y
C21 C22 1.507(6) y
C22 C23 1.380(7) y
C23 C24 1.365(8) y
C24 C25 1.339(9) y
C25 C26 1.392(8) y
C26 C27 1.496(9) y
C31 C32 1.496(5) y
C32 C33 1.388(5) y
C33 C34 1.359(8) y
C34 C35 1.360(9) y
C35 C36 1.375(6) y
C36 C37 1.487(6) y
P1 F3 1.526(4) y
P1 F2 1.573(3) y
P1 F6 1.577(3) y
P1 F1 1.579(3) y
P1 F5 1.584(4) y
P1 F4 1.585(3) y
